data_7053837
loop_
_publ_author_name
'Cong, Linlin'
'Qin, Xiaoting'
'Sun, Wei'
'Wang, Yanqin'
'Ding, Shuai'
'Liu, Zhiliang'

_publ_section_title
;
 A series of [NaMnIII3MnII] clusters constructed using a multidentate
 Schiff-base ligand and decorated with different auxiliary ligands
;
_journal_issue 2
_journal_name_full 'New Journal of Chemistry'
_journal_page_first 545
_journal_paper_doi 10.1039/c3nj00742a
_journal_volume 38
_journal_year 2014
_chemical_formula_sum 'C35 H50 Cl Mn4 N12 Na O21'
_chemical_formula_weight 1253.07
_chemical_name_systematic
; 
 ? 
;
_space_group_IT_number 2
_symmetry_cell_setting triclinic
_symmetry_space_group_name_Hall '-P 1'
_symmetry_space_group_name_H-M 'P -1'
_atom_sites_solution_hydrogens geom
_atom_sites_solution_primary direct
_atom_sites_solution_secondary difmap
_audit_creation_method SHELXL-97
_cell_angle_alpha 89.705(7)
_cell_angle_beta 77.957(7)
_cell_angle_gamma 89.449(7)
_cell_formula_units_Z 2
_cell_length_a 11.652(3)
_cell_length_b 13.436(4)
_cell_length_c 17.311(4)
_cell_measurement_reflns_used 9195
_cell_measurement_temperature 293(2)
_cell_measurement_theta_max 25.02
_cell_measurement_theta_min 1.52
_cell_volume 2650.4(12)
_computing_structure_refinement 'SHELXL-97 (Sheldrick, 1997)'
_computing_structure_solution 'SHELXS-97 (Sheldrick, 1990)'
_diffrn_ambient_temperature 293(2)
_diffrn_measured_fraction_theta_full 0.985
_diffrn_measured_fraction_theta_max 0.985
_diffrn_radiation_monochromator graphite
_diffrn_radiation_source 'fine-focus sealed tube'
_diffrn_radiation_type MoK\a
_diffrn_radiation_wavelength 0.71075
_diffrn_reflns_av_R_equivalents 0.0456
_diffrn_reflns_av_sigmaI/netI 0.0758
_diffrn_reflns_limit_h_max 13
_diffrn_reflns_limit_h_min -12
_diffrn_reflns_limit_k_max 15
_diffrn_reflns_limit_k_min -15
_diffrn_reflns_limit_l_max 20
_diffrn_reflns_limit_l_min -17
_diffrn_reflns_number 20098
_diffrn_reflns_theta_full 25.02
_diffrn_reflns_theta_max 25.02
_diffrn_reflns_theta_min 1.52
_exptl_absorpt_coefficient_mu 1.074
_exptl_absorpt_correction_T_max 0.8139
_exptl_absorpt_correction_T_min 0.7389
_exptl_absorpt_correction_type multi-scan
_exptl_absorpt_process_details sadabs
_exptl_crystal_density_diffrn 1.570
_exptl_crystal_density_method 'not measured'
_exptl_crystal_F_000 1280
_exptl_crystal_size_max 0.30
_exptl_crystal_size_mid 0.20
_exptl_crystal_size_min 0.20
_refine_diff_density_max 1.801
_refine_diff_density_min -1.824
_refine_diff_density_rms 0.201
_refine_ls_extinction_method none
_refine_ls_goodness_of_fit_ref 1.350
_refine_ls_hydrogen_treatment constr
_refine_ls_matrix_type full
_refine_ls_number_parameters 711
_refine_ls_number_reflns 9195
_refine_ls_number_restraints 2412
_refine_ls_restrained_S_all 1.364
_refine_ls_R_factor_all 0.1206
_refine_ls_R_factor_gt 0.1094
_refine_ls_shift/su_max 0.000
_refine_ls_shift/su_mean 0.000
_refine_ls_structure_factor_coef Fsqd
_refine_ls_weighting_details 'calc w=1/[\s^2^(Fo^2^)+(0.2000P)^2^+0.0000P] where P=(Fo^2^+2Fc^2^)/3'
_refine_ls_weighting_scheme calc
_refine_ls_wR_factor_gt 0.3435
_refine_ls_wR_factor_ref 0.3578
_reflns_number_gt 6995
_reflns_number_total 9195
_reflns_threshold_expression >2sigma(I)
_cod_data_source_file c3nj00742a.txt
_cod_data_source_block 1
_cod_original_cell_volume 2650.2(12)
_cod_original_sg_symbol_H-M P-1
_cod_database_code 7053837

loop_
_symmetry_equiv_pos_as_xyz
'x, y, z'
'-x, -y, -z'

loop_
_atom_site_label
_atom_site_type_symbol
_atom_site_fract_x
_atom_site_fract_y
_atom_site_fract_z
_atom_site_U_iso_or_equiv
_atom_site_adp_type
_atom_site_occupancy
_atom_site_symmetry_multiplicity
_atom_site_calc_flag
_atom_site_refinement_flags
_atom_site_disorder_assembly
_atom_site_disorder_group
Mn1 Mn -0.03978(9) 0.30411(9) 0.23744(7) 0.0341(4) Uani 1 1 d U . .
Mn2 Mn 0.20573(9) 0.26851(9) 0.11582(6) 0.0336(4) Uani 1 1 d U B .
Mn3 Mn 0.20487(9) 0.29588(8) 0.29953(6) 0.0305(3) Uani 1 1 d U . .
Mn4 Mn 0.14818(10) 0.51602(9) 0.19475(7) 0.0377(4) Uani 1 1 d U . .
Cl1 Cl 0.4097(2) 0.3045(2) 0.6795(2) 0.0774(9) Uani 1 1 d U . .
Na1 Na 0.0977(2) 0.0761(2) 0.24187(16) 0.0356(6) Uani 1 1 d U B .
N1 N -0.2067(6) 0.3380(6) 0.2392(4) 0.0455(12) Uani 1 1 d U B .
N2 N 0.2836(6) 0.2747(6) 0.0027(4) 0.0494(12) Uani 1 1 d U . .
N3 N 0.2832(6) 0.3279(5) 0.3869(4) 0.0416(11) Uani 1 1 d U . .
N4 N 0.0025(6) 0.3209(5) 0.3675(4) 0.0424(12) Uani 1 1 d U A .
N5 N -0.0220(11) 0.2595(9) 0.4240(7) 0.0468(17) Uani 0.587(9) 1 d PU A 1
N6 N -0.0412(12) 0.2133(10) 0.4886(8) 0.058(3) Uani 0.587(9) 1 d PU A 1
N7 N 0.0108(6) 0.2716(5) 0.0988(4) 0.0410(11) Uani 1 1 d U B .
N8 N -0.0193(6) 0.3162(5) 0.0473(4) 0.0439(12) Uani 1 1 d U . .
N9 N -0.0506(10) 0.3606(9) -0.0026(5) 0.087(3) Uani 1 1 d U . .
N10 N 0.3589(6) 0.2678(5) 0.1872(4) 0.0417(12) Uani 1 1 d U B .
N11 N 0.4342(6) 0.3302(6) 0.1692(4) 0.0451(13) Uani 1 1 d U . .
N12 N 0.5073(7) 0.3908(7) 0.1526(5) 0.065(2) Uani 1 1 d U . .
N5' N -0.0413(15) 0.4062(13) 0.4002(10) 0.046(2) Uani 0.413(9) 1 d PU A 2
N6' N -0.0800(15) 0.4896(11) 0.4361(9) 0.042(3) Uani 0.413(9) 1 d PU A 2
O1 O -0.0866(5) -0.0130(5) 0.3112(3) 0.0497(12) Uani 1 1 d U B 1
O2 O -0.0809(4) 0.1705(4) 0.2618(3) 0.0426(10) Uani 1 1 d U B 1
O3 O -0.0161(5) 0.4407(4) 0.2197(3) 0.0402(10) Uani 1 1 d U B 1
O4 O 0.0171(11) 0.6274(10) 0.1635(9) 0.0534(19) Uani 0.495(13) 1 d PU B 1
H4A H 0.0265 0.6307 0.1135 0.064 Uiso 0.495(13) 1 d PR B 1
O5 O 0.0966(5) -0.0463(5) 0.1375(3) 0.0500(12) Uani 1 1 d U . .
O6 O 0.1981(5) 0.1281(4) 0.1115(3) 0.0403(10) Uani 1 1 d U . .
O7 O 0.2200(5) 0.4091(4) 0.1064(3) 0.0420(10) Uani 1 1 d U B .
O8 O 0.2432(7) 0.6039(6) 0.0925(4) 0.0738(15) Uani 1 1 d U B .
H8A H 0.2849 0.6474 0.1089 0.089 Uiso 1 1 d R . .
O9 O 0.2098(5) -0.0344(4) 0.3138(3) 0.0421(11) Uani 1 1 d U . .
O10 O 0.2050(4) 0.1587(4) 0.3247(3) 0.0351(9) Uani 1 1 d U B .
O11 O 0.2136(5) 0.4342(4) 0.2828(3) 0.0380(9) Uani 1 1 d U B .
O12 O 0.2406(12) 0.6278(7) 0.2544(7) 0.0552(17) Uani 0.633(14) 1 d PU B 1
H12 H 0.3053 0.6426 0.2238 0.066 Uiso 0.633(14) 1 d PR B 1
O13 O 0.1208(4) 0.2705(4) 0.2207(3) 0.0306(9) Uani 1 1 d U B .
O14 O 0.0274(9) 0.3218(7) 0.6192(5) 0.095(2) Uani 1 1 d U . .
H14C H -0.0101 0.2830 0.5950 0.114 Uiso 1 1 d R . .
H14D H -0.0036 0.3204 0.6682 0.114 Uiso 1 1 d R . .
O15 O 0.4932(8) 0.2397(7) 0.6489(6) 0.102(3) Uani 1 1 d U . .
O16 O 0.4507(10) 0.4019(8) 0.6674(7) 0.116(3) Uani 1 1 d U . .
O17 O 0.3140(9) 0.2926(8) 0.6414(6) 0.108(3) Uani 1 1 d U . .
O18 O 0.3981(11) 0.2866(8) 0.7436(6) 0.115(3) Uani 1 1 d U . .
O19 O 0.3448(13) 0.5348(11) 0.5694(8) 0.139(3) Uani 1 1 d U . .
H19A H 0.2949 0.5369 0.6105 0.208 Uiso 1 1 calc R . .
O4' O 0.0094(11) 0.6370(10) 0.2170(9) 0.056(2) Uani 0.505(13) 1 d PU B 2
H4' H 0.0337 0.6889 0.1905 0.067 Uiso 0.505(13) 1 d PR B 2
O12' O 0.171(2) 0.6321(13) 0.2813(11) 0.0549(18) Uani 0.367(14) 1 d PU B 2
H12' H 0.1938 0.6864 0.2578 0.066 Uiso 0.367(14) 1 d PR B 2
C1 C -0.0979(11) -0.0961(9) 0.3540(8) 0.079(3) Uani 1 1 d U . .
H1A H -0.1195 -0.0796 0.4090 0.118 Uiso 1 1 calc R B 1
H1B H -0.0247 -0.1320 0.3440 0.118 Uiso 1 1 calc R B 1
H1C H -0.1576 -0.1366 0.3398 0.118 Uiso 1 1 calc R B 1
C2 C -0.1924(7) 0.0302(7) 0.3021(5) 0.0463(14) Uani 1 1 d U . .
C3 C -0.2948(8) -0.0230(8) 0.3152(5) 0.0541(16) Uani 1 1 d U B .
H3 H -0.2967 -0.0895 0.3307 0.065 Uiso 1 1 calc R . .
C4 C -0.3989(8) 0.0282(8) 0.3038(5) 0.0533(16) Uani 1 1 d U . .
H4 H -0.4694 -0.0060 0.3110 0.064 Uiso 1 1 calc R B .
C5 C -0.3959(7) 0.1226(7) 0.2833(5) 0.0502(15) Uani 1 1 d U B .
H5 H -0.4651 0.1538 0.2772 0.060 Uiso 1 1 calc R . .
C6 C -0.2921(7) 0.1782(7) 0.2703(5) 0.0465(14) Uani 1 1 d U . .
C7 C -0.1848(7) 0.1270(7) 0.2771(5) 0.0429(13) Uani 1 1 d U B .
C8 C -0.2915(7) 0.2787(7) 0.2503(5) 0.0456(14) Uani 1 1 d U B .
H8 H -0.3631 0.3056 0.2445 0.055 Uiso 1 1 calc R . .
C9 C -0.2224(8) 0.4438(7) 0.2174(6) 0.0555(15) Uani 1 1 d U . .
H9A H -0.2350 0.4475 0.1638 0.067 Uiso 1 1 calc R B .
H9B H -0.2907 0.4720 0.2524 0.067 Uiso 1 1 calc R . .
C10 C -0.1206(8) 0.4988(8) 0.2232(6) 0.0582(16) Uani 1 1 d U B .
H10 H -0.1396 0.5103 0.2803 0.070 Uiso 1 1 calc R C 1
C11 C -0.0984(8) 0.5993(8) 0.1985(6) 0.0576(16) Uani 1 1 d U . .
H11C H -0.1477 0.6150 0.1613 0.069 Uiso 0.495(13) 1 calc PR B 1
H11D H -0.1247 0.6413 0.2443 0.069 Uiso 0.495(13) 1 calc PR B 1
H11A H -0.1644 0.6409 0.2230 0.069 Uiso 0.505(13) 1 d PR B 2
H11B H -0.0904 0.6034 0.1417 0.069 Uiso 0.505(13) 1 d PR B 2
C12 C 0.0486(10) -0.1454(7) 0.1525(6) 0.062(2) Uani 1 1 d U B .
H12A H -0.0133 -0.1541 0.1243 0.093 Uiso 1 1 calc R . .
H12B H 0.0182 -0.1538 0.2080 0.093 Uiso 1 1 calc R . .
H12C H 0.1094 -0.1939 0.1349 0.093 Uiso 1 1 calc R . .
C13 C 0.1372(8) -0.0203(7) 0.0612(5) 0.0531(15) Uani 1 1 d U B .
C14 C 0.1241(9) -0.0771(8) -0.0036(6) 0.0598(17) Uani 1 1 d U . .
H14 H 0.0850 -0.1376 0.0047 0.072 Uiso 1 1 calc R B .
C15 C 0.1679(10) -0.0452(8) -0.0794(6) 0.0667(18) Uani 1 1 d U B .
H15 H 0.1627 -0.0867 -0.1214 0.080 Uiso 1 1 calc R . .
C16 C 0.2184(9) 0.0450(8) -0.0945(6) 0.0623(17) Uani 1 1 d U . .
H16 H 0.2450 0.0662 -0.1464 0.075 Uiso 1 1 calc R B .
C17 C 0.2306(8) 0.1078(7) -0.0300(5) 0.0522(14) Uani 1 1 d U B .
C18 C 0.1881(8) 0.0747(7) 0.0485(5) 0.0461(13) Uani 1 1 d U B .
C19 C 0.2820(8) 0.2050(7) -0.0487(5) 0.0523(15) Uani 1 1 d U B .
H19 H 0.3163 0.2184 -0.1011 0.063 Uiso 1 1 calc R . .
C20 C 0.3386(9) 0.3700(8) -0.0189(6) 0.0568(16) Uani 1 1 d U B .
H20A H 0.3455 0.3825 -0.0749 0.068 Uiso 1 1 calc R . .
H20B H 0.4165 0.3708 -0.0072 0.068 Uiso 1 1 calc R . .
C21 C 0.2610(8) 0.4487(7) 0.0292(5) 0.0517(15) Uani 1 1 d U . .
H21 H 0.1926 0.4590 0.0053 0.062 Uiso 1 1 calc R B .
C22 C 0.3140(9) 0.5438(8) 0.0339(6) 0.0632(18) Uani 1 1 d U B .
H22A H 0.3908 0.5344 0.0464 0.076 Uiso 1 1 calc R . .
H22B H 0.3245 0.5771 -0.0169 0.076 Uiso 1 1 calc R . .
C23 C 0.2255(9) -0.1410(7) 0.3041(6) 0.061(2) Uani 1 1 d U B .
H23A H 0.3076 -0.1573 0.2957 0.091 Uiso 1 1 calc R . .
H23B H 0.1952 -0.1620 0.2594 0.091 Uiso 1 1 calc R . .
H23C H 0.1842 -0.1743 0.3507 0.091 Uiso 1 1 calc R . .
C24 C 0.2612(7) 0.0061(6) 0.3733(5) 0.0380(13) Uani 1 1 d U B .
C25 C 0.3088(7) -0.0482(6) 0.4244(5) 0.0420(14) Uani 1 1 d U . .
H25 H 0.3096 -0.1174 0.4220 0.050 Uiso 1 1 calc R B .
C26 C 0.3581(7) 0.0021(6) 0.4826(5) 0.0433(15) Uani 1 1 d U B .
H26 H 0.3882 -0.0344 0.5197 0.052 Uiso 1 1 calc R . .
C27 C 0.3608(7) 0.1003(6) 0.4834(5) 0.0414(14) Uani 1 1 d U . .
H27 H 0.3955 0.1314 0.5205 0.050 Uiso 1 1 calc R B .
C28 C 0.3127(6) 0.1604(6) 0.4299(4) 0.0361(12) Uani 1 1 d U B .
C29 C 0.2596(6) 0.1104(6) 0.3735(4) 0.0345(12) Uani 1 1 d U . .
C30 C 0.3199(7) 0.2634(6) 0.4346(5) 0.0409(13) Uani 1 1 d U . .
H30 H 0.3533 0.2890 0.4746 0.049 Uiso 1 1 calc R B .
C31 C 0.2900(8) 0.4346(7) 0.3995(5) 0.0524(15) Uani 1 1 d U . .
H31 H 0.3012 0.4645 0.4457 0.063 Uiso 1 1 calc R B .
C32 C 0.2767(9) 0.4863(7) 0.3291(5) 0.0530(15) Uani 1 1 d U B .
H32 H 0.3563 0.4789 0.2972 0.064 Uiso 1 1 calc R . .
C33 C 0.2617(9) 0.5926(7) 0.3249(6) 0.0558(16) Uani 1 1 d U . .
H33C H 0.1968 0.6126 0.3669 0.067 Uiso 0.633(14) 1 calc PR B 1
H33D H 0.3318 0.6241 0.3347 0.067 Uiso 0.633(14) 1 calc PR B 1
H33A H 0.3367 0.6200 0.2990 0.067 Uiso 0.367(14) 1 d PR B 2
H33B H 0.2439 0.6181 0.3785 0.067 Uiso 0.367(14) 1 d PR B 2
C34 C 0.3303(14) 0.6956(12) 0.5394(9) 0.102(4) Uani 1 1 d U . .
H34A H 0.3156 0.6841 0.4876 0.153 Uiso 1 1 calc R . .
H34B H 0.3714 0.7571 0.5395 0.153 Uiso 1 1 calc R . .
H34C H 0.2571 0.6991 0.5770 0.153 Uiso 1 1 calc R . .
C35 C 0.4002(14) 0.6156(12) 0.5602(10) 0.104(4) Uani 1 1 d U . .
H35A H 0.4702 0.6076 0.5191 0.124 Uiso 1 1 calc R . .
H35B H 0.4247 0.6321 0.6088 0.124 Uiso 1 1 calc R . .
O20 O 0.4314(9) 0.7122(8) 0.1613(6) 0.109(2) Uani 1 1 d U . .
H20C H 0.4605 0.6680 0.1278 0.131 Uiso 1 1 d R . .
H20D H 0.4806 0.7199 0.1907 0.131 Uiso 1 1 d R . .
O21 O 0.4398(13) 0.8780(12) 0.0794(10) 0.179(5) Uani 1 1 d U . .
H21D H 0.4174 0.8281 0.1090 0.215 Uiso 1 1 d R . .
H21A H 0.4069 0.8765 0.0400 0.215 Uiso 1 1 d R . .

loop_
_atom_site_aniso_label
_atom_site_aniso_U_11
_atom_site_aniso_U_22
_atom_site_aniso_U_33
_atom_site_aniso_U_23
_atom_site_aniso_U_13
_atom_site_aniso_U_12
Mn1 0.0265(6) 0.0339(7) 0.0428(7) 0.0011(5) -0.0094(5) 0.0004(5)
Mn2 0.0351(6) 0.0394(7) 0.0260(6) 0.0004(4) -0.0056(5) 0.0012(5)
Mn3 0.0378(6) 0.0252(6) 0.0340(6) 0.0008(4) -0.0200(5) -0.0033(5)
Mn4 0.0441(7) 0.0311(7) 0.0406(7) 0.0092(5) -0.0151(5) -0.0035(5)
Cl1 0.0604(15) 0.0634(18) 0.101(2) -0.0228(16) 0.0011(15) -0.0073(13)
Na1 0.0377(13) 0.0330(14) 0.0389(14) -0.0053(11) -0.0143(11) -0.0023(11)
N1 0.037(2) 0.050(2) 0.050(2) 0.002(2) -0.012(2) 0.003(2)
N2 0.053(2) 0.055(2) 0.040(2) -0.001(2) -0.008(2) -0.002(2)
N3 0.050(2) 0.036(2) 0.047(2) -0.001(2) -0.027(2) -0.004(2)
N4 0.047(2) 0.037(2) 0.042(2) 0.001(2) -0.007(2) -0.003(2)
N5 0.048(3) 0.044(3) 0.047(3) 0.003(3) -0.009(3) -0.001(3)
N6 0.062(6) 0.048(6) 0.057(6) 0.017(5) 0.002(5) -0.012(5)
N7 0.041(2) 0.047(2) 0.038(2) -0.001(2) -0.0148(19) 0.001(2)
N8 0.047(2) 0.049(3) 0.039(2) 0.001(2) -0.017(2) 0.001(2)
N9 0.109(7) 0.106(7) 0.054(5) 0.019(5) -0.038(5) 0.026(6)
N10 0.038(2) 0.045(3) 0.044(2) 0.004(2) -0.013(2) -0.003(2)
N11 0.042(2) 0.051(3) 0.045(3) 0.007(2) -0.016(2) -0.006(2)
N12 0.048(4) 0.082(6) 0.069(5) 0.013(4) -0.023(3) -0.019(4)
N5' 0.047(3) 0.042(3) 0.047(3) 0.003(3) -0.009(3) -0.002(3)
N6' 0.059(7) 0.026(6) 0.034(6) -0.015(5) 0.007(6) 0.004(6)
O1 0.047(2) 0.048(3) 0.053(2) -0.002(2) -0.008(2) -0.016(2)
O2 0.0351(19) 0.044(2) 0.048(2) -0.0008(18) -0.0075(17) -0.0054(18)
O3 0.0397(19) 0.040(2) 0.0424(19) 0.0017(17) -0.0124(16) 0.0019(17)
O4 0.057(3) 0.046(3) 0.058(3) 0.009(3) -0.013(3) -0.003(3)
O5 0.062(3) 0.047(3) 0.046(2) -0.015(2) -0.021(2) -0.005(2)
O6 0.046(2) 0.043(2) 0.0338(19) -0.0078(17) -0.0146(17) 0.0025(18)
O7 0.0429(19) 0.044(2) 0.0392(19) 0.0088(17) -0.0077(17) -0.0047(18)
O8 0.085(3) 0.060(3) 0.067(3) 0.009(2) 0.004(3) -0.014(3)
O9 0.045(2) 0.036(2) 0.050(2) -0.0065(19) -0.0208(19) 0.003(2)
O10 0.0395(19) 0.0342(19) 0.0369(19) 0.0016(16) -0.0201(16) -0.0013(17)
O11 0.0436(19) 0.0336(19) 0.0410(19) 0.0024(16) -0.0185(16) -0.0045(17)
O12 0.067(3) 0.043(3) 0.057(3) 0.004(3) -0.015(3) -0.009(3)
O13 0.0311(17) 0.0314(19) 0.0320(18) 0.0011(15) -0.0126(15) -0.0011(16)
O14 0.119(5) 0.073(5) 0.086(5) -0.009(4) -0.004(4) -0.001(4)
O15 0.075(5) 0.079(5) 0.140(6) -0.030(5) 0.002(5) 0.028(4)
O16 0.121(6) 0.078(5) 0.159(7) -0.019(5) -0.058(5) -0.009(5)
O17 0.103(5) 0.104(6) 0.125(5) -0.014(5) -0.040(5) -0.007(5)
O18 0.178(7) 0.091(6) 0.102(6) 0.035(5) -0.092(5) -0.008(6)
O19 0.152(7) 0.122(7) 0.142(7) -0.007(6) -0.030(6) 0.000(6)
O4' 0.057(3) 0.046(3) 0.062(4) 0.008(3) -0.006(3) 0.001(3)
O12' 0.061(3) 0.047(3) 0.059(3) 0.005(3) -0.018(3) -0.006(3)
C1 0.075(5) 0.068(5) 0.091(6) 0.012(5) -0.010(5) -0.006(5)
C2 0.038(3) 0.053(3) 0.048(3) -0.006(3) -0.007(2) -0.013(3)
C3 0.051(3) 0.060(3) 0.050(3) -0.004(3) -0.007(3) -0.018(3)
C4 0.040(3) 0.069(3) 0.050(3) -0.002(3) -0.007(3) -0.016(3)
C5 0.037(3) 0.065(3) 0.048(3) -0.006(3) -0.009(3) -0.011(3)
C6 0.037(3) 0.057(3) 0.046(3) -0.004(2) -0.008(2) -0.007(2)
C7 0.035(2) 0.050(3) 0.044(3) -0.004(2) -0.008(2) -0.008(2)
C8 0.032(3) 0.056(3) 0.048(3) -0.003(3) -0.009(2) 0.000(3)
C9 0.047(3) 0.055(3) 0.064(3) 0.009(3) -0.011(3) 0.006(3)
C10 0.048(3) 0.053(3) 0.073(3) 0.009(3) -0.010(3) 0.006(3)
C11 0.055(3) 0.054(3) 0.064(3) 0.011(3) -0.013(3) 0.005(3)
C12 0.078(5) 0.046(4) 0.065(5) -0.015(4) -0.020(4) -0.010(4)
C13 0.061(3) 0.055(3) 0.046(3) -0.015(3) -0.017(3) 0.000(3)
C14 0.070(3) 0.061(3) 0.048(3) -0.020(3) -0.013(3) -0.003(3)
C15 0.083(4) 0.068(4) 0.050(3) -0.020(3) -0.014(3) -0.004(3)
C16 0.070(3) 0.070(3) 0.046(3) -0.013(3) -0.011(3) -0.002(3)
C17 0.059(3) 0.059(3) 0.038(3) -0.011(2) -0.010(2) 0.001(3)
C18 0.054(3) 0.051(3) 0.037(2) -0.013(2) -0.017(2) 0.000(2)
C19 0.059(3) 0.058(3) 0.039(3) -0.005(2) -0.006(2) 0.003(3)
C20 0.059(3) 0.059(3) 0.047(3) 0.006(3) 0.002(3) -0.001(3)
C21 0.056(3) 0.054(3) 0.043(3) 0.005(2) -0.005(2) -0.003(3)
C22 0.065(3) 0.060(3) 0.059(3) 0.014(3) 0.002(3) -0.011(3)
C23 0.071(5) 0.040(4) 0.078(5) -0.016(4) -0.029(4) 0.008(4)
C24 0.037(3) 0.037(3) 0.043(3) -0.001(2) -0.014(2) 0.001(2)
C25 0.041(3) 0.039(3) 0.048(3) 0.006(3) -0.014(3) 0.002(3)
C26 0.045(3) 0.041(3) 0.047(3) 0.010(3) -0.018(3) -0.001(3)
C27 0.043(3) 0.044(3) 0.042(3) 0.005(2) -0.020(2) -0.001(3)
C28 0.038(2) 0.035(3) 0.040(3) 0.001(2) -0.019(2) -0.001(2)
C29 0.037(2) 0.033(2) 0.037(2) 0.002(2) -0.016(2) 0.000(2)
C30 0.045(3) 0.039(3) 0.045(3) 0.001(2) -0.025(2) -0.004(2)
C31 0.065(3) 0.043(3) 0.057(3) 0.001(3) -0.031(3) -0.007(3)
C32 0.068(3) 0.042(3) 0.055(3) 0.001(3) -0.027(3) -0.007(3)
C33 0.065(3) 0.045(3) 0.063(3) 0.000(3) -0.025(3) -0.008(3)
C34 0.107(9) 0.107(10) 0.088(8) 0.003(7) -0.012(7) -0.001(8)
C35 0.101(8) 0.075(8) 0.119(9) -0.001(7) 0.014(7) -0.010(7)
O20 0.105(4) 0.104(4) 0.110(4) -0.007(4) -0.002(4) -0.013(4)
O21 0.166(8) 0.177(9) 0.185(9) -0.006(8) -0.013(8) -0.002(8)

loop_
_atom_type_symbol
_atom_type_description
_atom_type_scat_dispersion_real
_atom_type_scat_dispersion_imag
_atom_type_scat_source
C C 0.0033 0.0016 'International Tables Vol C Tables 4.2.6.8 and 6.1.1.4'
H H 0.0000 0.0000 'International Tables Vol C Tables 4.2.6.8 and 6.1.1.4'
O O 0.0106 0.0060 'International Tables Vol C Tables 4.2.6.8 and 6.1.1.4'
N N 0.0061 0.0033 'International Tables Vol C Tables 4.2.6.8 and 6.1.1.4'
Na Na 0.0362 0.0249 'International Tables Vol C Tables 4.2.6.8 and 6.1.1.4'
Cl Cl 0.1484 0.1585 'International Tables Vol C Tables 4.2.6.8 and 6.1.1.4'
Mn Mn 0.3368 0.7283 'International Tables Vol C Tables 4.2.6.8 and 6.1.1.4'

loop_
_geom_angle_atom_site_label_1
_geom_angle_atom_site_label_2
_geom_angle_atom_site_label_3
_geom_angle
O3 Mn1 O13 95.4(2)
O3 Mn1 O2 173.5(2)
O13 Mn1 O2 90.7(2)
O3 Mn1 N1 84.1(3)
O13 Mn1 N1 172.2(2)
O2 Mn1 N1 90.2(3)
O3 Mn1 N7 91.1(2)
O13 Mn1 N7 76.9(2)
O2 Mn1 N7 92.6(2)
N1 Mn1 N7 95.3(2)
O3 Mn1 N4 90.2(2)
O13 Mn1 N4 77.1(2)
O2 Mn1 N4 88.8(2)
N1 Mn1 N4 110.7(3)
N7 Mn1 N4 154.0(2)
O3 Mn1 Mn2 87.30(16)
O13 Mn1 Mn2 31.32(14)
O2 Mn1 Mn2 99.18(16)
N1 Mn1 Mn2 141.0(2)
N7 Mn1 Mn2 46.84(15)
N4 Mn1 Mn2 107.37(16)
O3 Mn1 Na1 144.73(17)
O13 Mn1 Na1 49.38(16)
O2 Mn1 Na1 41.45(16)
N1 Mn1 Na1 130.6(2)
N7 Mn1 Na1 80.82(17)
N4 Mn1 Na1 83.21(17)
Mn2 Mn1 Na1 62.21(6)
O13 Mn2 O6 91.9(2)
O13 Mn2 O7 95.0(2)
O6 Mn2 O7 172.9(2)
O13 Mn2 N2 174.6(3)
O6 Mn2 N2 91.0(3)
O7 Mn2 N2 82.0(3)
O13 Mn2 N7 78.1(2)
O6 Mn2 N7 87.0(2)
O7 Mn2 N7 92.9(2)
N2 Mn2 N7 97.5(3)
O13 Mn2 N10 78.3(2)
O6 Mn2 N10 94.2(2)
O7 Mn2 N10 88.7(2)
N2 Mn2 N10 106.0(3)
N7 Mn2 N10 156.4(2)
O13 Mn2 Mn3 31.33(14)
O6 Mn2 Mn3 99.72(16)
O7 Mn2 Mn3 87.00(16)
N2 Mn2 Mn3 152.0(2)
N7 Mn2 Mn3 108.72(16)
N10 Mn2 Mn3 47.85(16)
O13 Mn2 Mn1 31.44(14)
O6 Mn2 Mn1 97.28(17)
O7 Mn2 Mn1 87.90(16)
N2 Mn2 Mn1 143.5(2)
N7 Mn2 Mn1 47.89(16)
N10 Mn2 Mn1 108.76(16)
Mn3 Mn2 Mn1 60.91(3)
O13 Mn2 Na1 49.44(15)
O6 Mn2 Na1 42.51(16)
O7 Mn2 Na1 144.45(17)
N2 Mn2 Na1 133.5(2)
N7 Mn2 Na1 81.41(18)
N10 Mn2 Na1 83.68(18)
Mn3 Mn2 Na1 62.37(5)
Mn1 Mn2 Na1 62.31(5)
O13 Mn3 O11 95.5(2)
O13 Mn3 O10 90.5(2)
O11 Mn3 O10 174.1(2)
O13 Mn3 N3 175.8(2)
O11 Mn3 N3 82.9(2)
O10 Mn3 N3 91.2(2)
O13 Mn3 N10 78.2(2)
O11 Mn3 N10 91.2(2)
O10 Mn3 N10 90.0(2)
N3 Mn3 N10 105.7(3)
O13 Mn3 N4 77.0(2)
O11 Mn3 N4 87.7(2)
O10 Mn3 N4 93.7(2)
N3 Mn3 N4 99.0(3)
N10 Mn3 N4 154.9(2)
O13 Mn3 Mn2 31.44(14)
O11 Mn3 Mn2 88.63(15)
O10 Mn3 Mn2 96.44(15)
N3 Mn3 Mn2 151.9(2)
N10 Mn3 Mn2 47.58(16)
N4 Mn3 Mn2 107.37(16)
O13 Mn3 Na1 49.38(16)
O11 Mn3 Na1 144.82(16)
O10 Mn3 Na1 41.11(15)
N3 Mn3 Na1 132.1(2)
N10 Mn3 Na1 83.50(18)
N4 Mn3 Na1 83.08(17)
Mn2 Mn3 Na1 62.33(6)
O11 Mn4 O3 92.8(2)
O11 Mn4 O7 91.4(2)
O3 Mn4 O7 91.3(2)
O11 Mn4 O8 130.2(3)
O3 Mn4 O8 133.9(3)
O7 Mn4 O8 74.5(3)
O11 Mn4 O12' 76.5(5)
O3 Mn4 O12' 115.7(6)
O7 Mn4 O12' 150.6(6)
O8 Mn4 O12' 92.9(6)
O11 Mn4 O12 74.8(3)
O3 Mn4 O12 137.0(4)
O7 Mn4 O12 129.2(4)
O8 Mn4 O12 78.4(4)
O12' Mn4 O12 21.8(5)
O11 Mn4 O4' 126.2(4)
O3 Mn4 O4' 74.3(4)
O7 Mn4 O4' 139.6(4)
O8 Mn4 O4' 88.6(4)
O12' Mn4 O4' 64.2(7)
O12 Mn4 O4' 80.4(5)
O11 Mn4 O4 149.1(4)
O3 Mn4 O4 75.1(4)
O7 Mn4 O4 116.7(4)
O8 Mn4 O4 73.3(4)
O12' Mn4 O4 83.3(6)
O12 Mn4 O4 94.6(5)
O4' Mn4 O4 23.5(4)
O18 Cl1 O15 100.6(8)
O18 Cl1 O16 108.3(8)
O15 Cl1 O16 110.7(7)
O18 Cl1 O17 119.5(8)
O15 Cl1 O17 108.5(7)
O16 Cl1 O17 108.9(7)
O10 Na1 O2 102.5(2)
O10 Na1 O6 102.3(2)
O2 Na1 O6 102.7(2)
O10 Na1 O5 148.2(2)
O2 Na1 O5 108.7(2)
O6 Na1 O5 65.4(2)
O10 Na1 O9 64.95(19)
O2 Na1 O9 140.8(2)
O6 Na1 O9 116.0(2)
O5 Na1 O9 93.2(2)
O10 Na1 O1 116.2(2)
O2 Na1 O1 63.7(2)
O6 Na1 O1 140.9(2)
O5 Na1 O1 83.8(2)
O9 Na1 O1 87.8(2)
O10 Na1 O13 64.05(17)
O2 Na1 O13 64.11(18)
O6 Na1 O13 64.51(18)
O5 Na1 O13 125.5(2)
O9 Na1 O13 127.39(19)
O1 Na1 O13 126.1(2)
O10 Na1 Mn2 81.76(15)
O2 Na1 Mn2 83.71(16)
O6 Na1 Mn2 31.90(13)
O5 Na1 Mn2 95.56(18)
O9 Na1 Mn2 127.11(17)
O1 Na1 Mn2 144.92(18)
O13 Na1 Mn2 32.65(10)
O10 Na1 Mn3 31.57(13)
O2 Na1 Mn3 82.21(16)
O6 Na1 Mn3 83.53(15)
O5 Na1 Mn3 148.43(19)
O9 Na1 Mn3 95.94(15)
O1 Na1 Mn3 126.56(16)
O13 Na1 Mn3 32.50(10)
Mn2 Na1 Mn3 55.30(5)
O10 Na1 Mn1 84.18(15)
O2 Na1 Mn1 31.46(14)
O6 Na1 Mn1 81.97(15)
O5 Na1 Mn1 120.36(18)
O9 Na1 Mn1 146.39(16)
O1 Na1 Mn1 94.66(17)
O13 Na1 Mn1 32.73(10)
Mn2 Na1 Mn1 55.48(5)
Mn3 Na1 Mn1 56.20(5)
C8 N1 C9 120.9(7)
C8 N1 Mn1 126.6(6)
C9 N1 Mn1 112.2(5)
C19 N2 C20 122.3(8)
C19 N2 Mn2 125.4(7)
C20 N2 Mn2 112.2(5)
C30 N3 C31 120.7(7)
C30 N3 Mn3 126.4(6)
C31 N3 Mn3 112.8(5)
N5 N4 N5' 103.0(10)
N5 N4 Mn1 126.8(7)
N5' N4 Mn1 110.4(8)
N5 N4 Mn3 109.2(7)
N5' N4 Mn3 124.5(9)
Mn1 N4 Mn3 84.4(2)
N6 N5 N4 168.0(14)
N8 N7 Mn2 123.1(6)
N8 N7 Mn1 127.9(6)
Mn2 N7 Mn1 85.3(2)
N9 N8 N7 179.0(10)
N11 N10 Mn2 116.9(5)
N11 N10 Mn3 118.9(5)
Mn2 N10 Mn3 84.6(2)
N12 N11 N10 179.2(8)
N6' N5' N4 176.1(17)
C1 O1 C2 114.6(8)
C1 O1 Na1 129.8(6)
C2 O1 Na1 115.6(5)
C7 O2 Mn1 130.7(5)
C7 O2 Na1 121.6(5)
Mn1 O2 Na1 107.1(2)
C10 O3 Mn1 115.2(5)
C10 O3 Mn4 117.9(5)
Mn1 O3 Mn4 126.9(3)
C11 O4 Mn4 110.3(8)
C13 O5 C12 117.0(7)
C13 O5 Na1 119.5(5)
C12 O5 Na1 123.4(5)
C18 O6 Mn2 126.0(6)
C18 O6 Na1 119.8(6)
Mn2 O6 Na1 105.6(2)
C21 O7 Mn2 117.1(5)
C21 O7 Mn4 115.2(5)
Mn2 O7 Mn4 126.4(3)
C22 O8 Mn4 112.8(6)
C24 O9 C23 114.3(6)
C24 O9 Na1 119.1(4)
C23 O9 Na1 126.5(5)
C29 O10 Mn3 129.8(5)
C29 O10 Na1 122.6(5)
Mn3 O10 Na1 107.3(2)
C32 O11 Mn3 115.7(5)
C32 O11 Mn4 117.5(5)
Mn3 O11 Mn4 126.6(3)
C33 O12 Mn4 111.9(7)
Mn3 O13 Mn2 117.2(2)
Mn3 O13 Mn1 119.8(2)
Mn2 O13 Mn1 117.2(2)
Mn3 O13 Na1 98.1(2)
Mn2 O13 Na1 97.92(19)
Mn1 O13 Na1 97.9(2)
C11 O4' Mn4 109.1(8)
C33 O12' Mn4 106.9(10)
C7 C2 C3 123.4(9)
C7 C2 O1 115.0(7)
C3 C2 O1 121.6(9)
C2 C3 C4 117.2(9)
C5 C4 C3 121.0(8)
C4 C5 C6 122.4(9)
C8 C6 C5 121.4(8)
C8 C6 C7 120.9(8)
C5 C6 C7 117.7(9)
O2 C7 C2 119.1(7)
O2 C7 C6 122.8(8)
C2 C7 C6 118.0(7)
N1 C8 C6 128.4(8)
C10 C9 N1 109.7(8)
C11 C10 C9 125.5(9)
C11 C10 O3 113.4(8)
C9 C10 O3 115.2(8)
O4 C11 C10 119.1(9)
O4 C11 O4' 37.4(7)
C10 C11 O4' 112.6(9)
O5 C13 C14 124.7(9)
O5 C13 C18 115.9(7)
C14 C13 C18 119.3(9)
C15 C14 C13 121.0(10)
C16 C15 C14 121.6(9)
C15 C16 C17 119.5(9)
C18 C17 C16 119.4(9)
C18 C17 C19 122.8(8)
C16 C17 C19 117.8(8)
O6 C18 C13 118.2(7)
O6 C18 C17 122.8(8)
C13 C18 C17 119.0(7)
N2 C19 C17 124.6(8)
N2 C20 C21 107.0(7)
O7 C21 C22 110.1(8)
O7 C21 C20 107.6(7)
C22 C21 C20 115.9(8)
O8 C22 C21 110.8(8)
C25 C24 C29 122.7(7)
C25 C24 O9 124.5(7)
C29 C24 O9 112.9(6)
C24 C25 C26 119.0(8)
C27 C26 C25 120.1(7)
C26 C27 C28 122.6(7)
C30 C28 C27 118.9(7)
C30 C28 C29 123.6(7)
C27 C28 C29 117.5(7)
O10 C29 C24 119.3(6)
O10 C29 C28 122.6(7)
C24 C29 C28 118.1(7)
N3 C30 C28 125.3(7)
C32 C31 N3 109.0(7)
O11 C32 C31 114.1(8)
O11 C32 C33 113.1(7)
C31 C32 C33 123.5(8)
O12 C33 C32 115.2(8)
O12 C33 O12' 33.7(7)
C32 C33 O12' 118.0(10)
O19 C35 C34 111.8(17)

loop_
_geom_bond_atom_site_label_1
_geom_bond_atom_site_label_2
_geom_bond_distance
Mn1 O3 1.872(6)
Mn1 O13 1.884(5)
Mn1 O2 1.885(6)
Mn1 N1 1.987(7)
Mn1 N7 2.391(6)
Mn1 N4 2.414(7)
Mn1 Mn2 3.2118(16)
Mn1 Na1 3.452(3)
Mn2 O13 1.878(5)
Mn2 O6 1.892(6)
Mn2 O7 1.901(6)
Mn2 N2 1.980(7)
Mn2 N7 2.351(6)
Mn2 N10 2.374(6)
Mn2 Mn3 3.2013(16)
Mn2 Na1 3.448(3)
Mn3 O13 1.872(5)
Mn3 O11 1.880(5)
Mn3 O10 1.892(5)
Mn3 N3 1.973(6)
Mn3 N10 2.384(7)
Mn3 N4 2.426(7)
Mn3 Na1 3.449(3)
Mn4 O11 2.136(5)
Mn4 O3 2.136(6)
Mn4 O7 2.137(6)
Mn4 O8 2.222(7)
Mn4 O12' 2.225(18)
Mn4 O12 2.234(10)
Mn4 O4' 2.258(12)
Mn4 O4 2.271(13)
Cl1 O18 1.115(9)
Cl1 O15 1.326(8)
Cl1 O16 1.397(11)
Cl1 O17 1.420(10)
Na1 O10 2.376(5)
Na1 O2 2.390(6)
Na1 O6 2.419(6)
Na1 O5 2.451(6)
Na1 O9 2.466(6)
Na1 O1 2.538(6)
Na1 O13 2.645(6)
N1 C8 1.258(11)
N1 C9 1.488(12)
N2 C19 1.298(11)
N2 C20 1.450(12)
N3 C30 1.324(10)
N3 C31 1.457(11)
N4 N5 1.264(14)
N4 N5' 1.331(18)
N5 N6 1.256(17)
N7 N8 1.181(9)
N8 N9 1.165(10)
N10 N11 1.211(9)
N11 N12 1.175(10)
N5' N6' 1.31(2)
O1 C1 1.329(13)
O1 C2 1.396(10)
O2 C7 1.325(9)
O3 C10 1.431(10)
O4 C11 1.411(16)
O5 C13 1.352(11)
O5 C12 1.450(11)
O6 C18 1.334(9)
O7 C21 1.424(10)
O8 C22 1.417(12)
O9 C24 1.408(9)
O9 C23 1.449(10)
O10 C29 1.323(9)
O11 C32 1.392(10)
O12 C33 1.376(14)
O19 C35 1.261(18)
O4' C11 1.456(17)
O12' C33 1.51(2)
C2 C7 1.366(13)
C2 C3 1.375(12)
C3 C4 1.437(13)
C4 C5 1.314(13)
C5 C6 1.405(12)
C6 C8 1.393(13)
C6 C7 1.447(12)
C9 C10 1.425(14)
C10 C11 1.423(13)
C13 C14 1.397(12)
C13 C18 1.409(13)
C14 C15 1.373(15)
C15 C16 1.353(15)
C16 C17 1.434(13)
C17 C18 1.417(13)
C17 C19 1.450(13)
C20 C21 1.518(13)
C21 C22 1.435(13)
C24 C25 1.347(11)
C24 C29 1.401(11)
C25 C26 1.435(12)
C26 C27 1.319(12)
C27 C28 1.423(10)
C28 C30 1.391(11)
C28 C29 1.433(10)
C31 C32 1.434(13)
C32 C33 1.440(13)
C34 C35 1.43(2)
